data_4104405
loop_
_publ_author_name
'Yoshinori Okano'
'Biao Zhou'
'Hishashi Tanaka'
'Takafumi Adachi'
'Yasuo Ohishi'
'Masaki Takata'
'Shinobu Aoyagi'
'Eiji Nishibori'
'Makoto Sakata'
'Akiko Kobayashi'
'Hayao Kobayashi'

_publ_contact_author_address
;Department of Chemistry
College of Humanities and Sciences
Nihon University
Sakurajosui 3-25-40 Setagaya-Ku
Tokyo 156-8550, JAPAN
;
_publ_contact_author_email akoba@chs.nihon-u.ac.jp
_publ_contact_author_fax +81-3-5317-9433
_publ_contact_author_name 'Akiko Kobayashi '
_publ_contact_author_phone +81-3-5317-9680
_publ_section_title
;
 High-Pressure (up to 10.7 GPa) Crystal Structure of Single-Component
 Molecular Metal [Au(tmdt)2]
;
_journal_name_full 'Journal of the American Chemical Society'
_journal_page_first 7169
_journal_page_last 7174
_journal_paper_doi 10.1021/ja9010018
_journal_volume 131
_journal_year 2009
_chemical_formula_moiety 'C18 H12 Au S12'
_chemical_formula_sum 'C18 H12 Au S12'
_chemical_formula_weight 810.09
_chemical_name_systematic Au(tmdt)2
_space_group_crystal_system triclinic
_space_group_IT_number 2
_space_group_name_Hall '-P 1'
_space_group_name_H-M_alt 'P -1'
_symmetry_cell_setting triclinic
_symmetry_Int_Tables_number 2
_symmetry_space_group_name_Hall '-P 1'
_symmetry_space_group_name_H-M 'P -1'
_audit_creation_date 2006-07-19
_cell_angle_alpha 90.320(7)
_cell_angle_beta 96.714(6)
_cell_angle_gamma 103.080(9)
_cell_formula_units_Z 1
_cell_length_a 6.3985(5)
_cell_length_b 7.5006(5)
_cell_length_c 12.1391(9)
_cell_measurement_temperature 300
_cell_volume 563.27(7)
_computing_cell_refinement 'Synchrotron Powder(Eiji Nishibori,2007)'
_computing_data_reduction 'Synchrotron Powder'
_computing_structure_refinement 'Synchrotron Powder'
_diffrn_ambient_pressure 170000
_diffrn_ambient_temperature 300
_diffrn_detector 'Imaging Plate'
_diffrn_radiation_monochromator Si(111)
_diffrn_radiation_type synchrotron
_diffrn_radiation_wavelength 0.49559
_diffrn_source synchrotron
_diffrn_source_type 'SPring-8 BL10XU'
_exptl_absorpt_coefficient_mu 2.847
_exptl_crystal_colour Black
_exptl_crystal_density_diffrn 2.388
_exptl_crystal_density_method 'not measured'
_exptl_crystal_F_000 391
_pd_instr_location
;
;
_pd_meas_2theta_range_max 18.9163
_pd_meas_2theta_range_min 0.0181
_pd_meas_number_of_points 1531
_pd_meas_scan_method step
_pd_proc_2theta_range_max 18.900
_pd_proc_2theta_range_min 2.000
_pd_proc_ls_pref_orient_corr ' ?'
_pd_proc_ls_profile_function split-Peason7
_pd_proc_ls_prof_R_factor 0.010
_pd_proc_ls_prof_wR_factor 0.018
_pd_proc_wavelength 0.49559
_pd_spec_mounting ' capillary '
_pd_spec_mount_mode transmission
_pd_spec_shape cylinder
_refine_ls_extinction_method none
_refine_ls_hydrogen_treatment noref
_refine_ls_number_parameters 65
_refine_ls_number_restraints 0
_refine_ls_R_I_factor 0.039
_refine_ls_structure_factor_coef Inet
_cod_data_source_file ja9010018_si_001.cif
_cod_data_source_block Au(tmdt)2_0.17GPa
_cod_database_code 4104405

loop_
_symmetry_equiv_pos_site_id
_symmetry_equiv_pos_as_xyz
1 x,y,z
2 -x,-y,-z

loop_
_atom_site_aniso_label
_atom_site_aniso_U_11
_atom_site_aniso_U_22
_atom_site_aniso_U_33
_atom_site_aniso_U_23
_atom_site_aniso_U_13
_atom_site_aniso_U_12
Au31 0.011(6) 0.005(6) 0.006(5) 0.000(5) 0.001(5) 0.001(5)
S2 0.033(23) 0.016(26) 0.013(18) 0.000(18) 0.002(15) 0.004(20)
S3 0.033(23) 0.016(26) 0.013(18) 0.000(18) 0.002(15) 0.004(20)
S6 0.033(23) 0.016(26) 0.013(18) 0.000(18) 0.002(15) 0.004(20)
S7 0.033(23) 0.016(26) 0.013(18) 0.000(18) 0.002(15) 0.004(20)
S10 0.033(23) 0.016(26) 0.013(18) 0.000(18) 0.002(15) 0.004(20)
S11 0.033(23) 0.016(26) 0.013(18) 0.000(18) 0.002(15) 0.004(20)
C4 0.033(23) 0.016(26) 0.013(18) 0.000(18) 0.002(15) 0.004(20)
C5 0.033(23) 0.016(26) 0.013(18) 0.000(18) 0.002(15) 0.004(20)
C8 0.033(23) 0.016(26) 0.013(18) 0.000(18) 0.002(15) 0.004(20)
C9 0.033(23) 0.016(26) 0.013(18) 0.000(18) 0.002(15) 0.004(20)
C12 0.033(23) 0.016(26) 0.013(18) 0.000(18) 0.002(15) 0.004(20)
C13 0.033(23) 0.016(26) 0.013(18) 0.000(18) 0.002(15) 0.004(20)
C14 0.033(23) 0.016(26) 0.013(18) 0.000(18) 0.002(15) 0.004(20)
C15 0.033(23) 0.016(26) 0.013(18) 0.000(18) 0.002(15) 0.004(20)
C20 0.033(23) 0.016(26) 0.013(18) 0.000(18) 0.002(15) 0.004(20)
H16 0.033(23) 0.016(26) 0.013(18) 0.000(18) 0.002(15) 0.004(20)
H17 0.033(23) 0.016(26) 0.013(18) 0.000(18) 0.002(15) 0.004(20)
H18 0.033(23) 0.016(26) 0.013(18) 0.000(18) 0.002(15) 0.004(20)
H19 0.033(23) 0.016(26) 0.013(18) 0.000(18) 0.002(15) 0.004(20)
H21 0.033(23) 0.016(26) 0.013(18) 0.000(18) 0.002(15) 0.004(20)
H22 0.033(23) 0.016(26) 0.013(18) 0.000(18) 0.002(15) 0.004(20)

loop_
_atom_site_label
_atom_site_type_symbol
_atom_site_thermal_displace_type
_atom_site_fract_x
_atom_site_fract_y
_atom_site_fract_z
_atom_site_occupancy
_atom_site_U_iso_or_equiv
_atom_site_calc_flag
_atom_site_refinement_flags
Au31 Au Uani 1.00000 1.00000 1.00000 1.000 0.008(3) d G
S2 S Uani 0.649(2) 0.932(3) 0.9080(7) 1.000 0.022(13) d G
S3 S Uani 1.133(2) 0.941(2) 0.8362(8) 1.000 0.022(13) d G
S6 S Uani 0.475(1) 0.816(2) 0.6695(6) 1.000 0.022(13) d G
S7 S Uani 0.908(1) 0.823(2) 0.6054(7) 1.000 0.022(13) d G
S10 S Uani 0.263(1) 0.692(2) 0.4187(7) 1.000 0.022(13) d G
S11 S Uani 0.694(1) 0.699(2) 0.3547(7) 1.000 0.022(13) d G
C4 C Uani 0.707(2) 0.885(4) 0.7866(8) 1.000 0.022(13) d G
C5 C Uani 0.905(1) 0.888(4) 0.7572(7) 1.000 0.022(13) d G
C8 C Uani 0.621(1) 0.778(5) 0.5548(7) 1.000 0.022(13) d G
C9 C Uani 0.530(1) 0.725(5) 0.4472(7) 1.000 0.022(13) d G
C12 C Uani 0.278(2) 0.633(5) 0.2818(8) 1.000 0.022(13) d G
C13 C Uani 0.475(2) 0.637(5) 0.2526(9) 1.000 0.022(13) d G
C14 C Uani 0.092(2) 0.574(4) 0.1777(9) 1.000 0.022(13) d G
C15 C Uani 0.463(2) 0.580(5) 0.1228(9) 1.000 0.022(13) d G
C20 C Uani 0.229(3) 0.549(6) 0.0935(9) 1.000 0.022(13) d G
H16 H Uani -0.003(2) 0.676(4) 0.1603(9) 1.000 0.022(13) d G
H17 H Uani -0.031(2) 0.453(4) 0.1935(9) 1.000 0.022(13) d G
H18 H Uani 0.560(2) 0.686(5) 0.0769(9) 1.000 0.022(13) d G
H19 H Uani 0.532(2) 0.463(5) 0.1101(9) 1.000 0.022(13) d G
H21 H Uani 0.202(3) 0.642(6) 0.0271(9) 1.000 0.022(13) d G
H22 H Uani 0.173(3) 0.407(6) 0.0621(9) 1.000 0.022(13) d G

loop_
_atom_type_symbol
_atom_type_description
_atom_type_scat_dispersion_real
_atom_type_scat_dispersion_imag
_atom_type_scat_source
C C 0.001 0.001 'International Tables Vol C Tables 4.2.6.8 and 6.1.1.4'
Au Au -0.537 4.955 'International Tables Vol C Tables 4.2.6.8 and 6.1.1.4'
S S 0.066 0.060 'International Tables Vol C Tables 4.2.6.8 and 6.1.1.4'
H H 0.000 0.000 'International Tables Vol C Tables 4.2.6.8 and 6.1.1.4'

loop_
_geom_angle_atom_site_label_1
_geom_angle_atom_site_label_2
_geom_angle_atom_site_label_3
_geom_angle
S2 Au31 S3 90.14
Au31 S2 C4 97.88
Au31 S3 C5 97.90
C4 S6 C8 101.06
C5 S7 C8 101.03
C9 S10 C12 90.38
C9 S11 C13 90.41
S2 C4 S6 118.20
S2 C4 C5 127.07
S6 C4 C5 114.73
S3 C5 S7 118.19
S3 C5 C4 127.00
S7 C5 C4 114.81
S6 C8 S7 108.38
S6 C8 C9 125.76
S7 C8 C9 125.87
S10 C9 S11 124.25
S10 C9 C8 117.94
S11 C9 C8 117.81
S10 C12 C13 117.48
S10 C12 C14 130.98
C13 C12 C14 111.54
S11 C13 C12 117.49
S11 C13 C15 130.99
C12 C13 C15 111.52
C12 C14 C20 98.53
C13 C15 C20 98.42
C14 C20 C15 119.99
C12 C14 H16 113.00
C12 C14 H17 113.00
C20 C14 H16 116.00
C20 C14 H17 116.00
H16 C14 H17 102.00
C13 C15 H18 113.00
C13 C15 H19 113.00
C20 C15 H18 115.00
C20 C15 H19 116.00
H18 C15 H19 102.00
C14 C20 H21 107.00
C14 C20 H22 107.00
C15 C20 H21 107.00
C15 C20 H22 107.00
H21 C20 H22 110.00

loop_
_geom_bond_atom_site_label_1
_geom_bond_atom_site_label_2
_geom_bond_distance
Au31 S2 2.3313
Au31 S3 2.3312
S2 C4 1.6161
S3 C5 1.6167
S6 C4 1.9062
S6 C8 1.8201
S7 C5 1.9066
S7 C8 1.8189
S10 C9 1.6653
S10 C12 1.7356
S11 C9 1.6654
S11 C13 1.7345
C4 C5 1.3537
C8 C9 1.3847
C12 C13 1.3427
C12 C14 1.6175
C13 C15 1.6186
C14 C20 1.4595
C15 C20 1.4626
C14 H16 1.0900
C14 H17 1.0900
C15 H18 1.0900
C15 H19 1.0900
C20 H21 1.0900
C20 H22 1.0900
